data_1568779
loop_
_publ_author_name
'Mavroskoufis, Andreas'
'Lohani, Manish'
'Weber, Manuela'
'Hopkinson, Matthew N.'
'G&#xf6;tze, Jan P'

_publ_section_title
;
 A (TD-)DFT study on photo-NHC catalysis: photoenolization/Diels-Alder
 reaction of acid fluorides catalyzed by <i>N</i>-heterocyclic carbenes.
;
_journal_issue 15
_journal_name_full 'Chemical science'
_journal_page_first 4027
_journal_page_last 4037
_journal_paper_doi 10.1039/d2sc04732b
_journal_volume 14
_journal_year 2023
_chemical_formula_sum 'C14 H15 F3 N2 O4 S'
_chemical_formula_weight 364.34
_space_group_crystal_system monoclinic
_space_group_IT_number 15
_space_group_name_Hall '-C 2yc'
_space_group_name_H-M_alt 'C 1 2/c 1'
_atom_sites_solution_hydrogens geom
_audit_block_doi 10.5517/ccdc.csd.cc2bv0rz
_audit_creation_method SHELXL-2018/3
_audit_update_record
;
2022-05-02 deposited with the CCDC.	2023-04-02 downloaded from the CCDC.
;
_cell_angle_alpha 90
_cell_angle_beta 92.5083(6)
_cell_angle_gamma 90
_cell_formula_units_Z 8
_cell_length_a 25.7587(4)
_cell_length_b 7.70740(10)
_cell_length_c 16.1440(3)
_cell_measurement_reflns_used 9907
_cell_measurement_temperature 100(2)
_cell_measurement_theta_max 26.40
_cell_measurement_theta_min 2.53
_cell_volume 3202.04(9)
_computing_cell_refinement 'Bruker SAINT'
_computing_data_collection 'Bruker APEX3'
_computing_data_reduction 'Bruker SAINT'
_computing_structure_refinement 'SHELXL-2018/3 (Sheldrick, 2018)'
_computing_structure_solution 'SHELXT 2014/5 (Sheldrick, 2014)'
_diffrn_ambient_temperature 100(2)
_diffrn_measured_fraction_theta_full 0.993
_diffrn_measured_fraction_theta_max 0.993
_diffrn_measurement_device_type 'Bruker Photon CMOS Detector, D8 Venture'
_diffrn_measurement_method '\f and \w scans'
_diffrn_radiation_type MoK\a
_diffrn_radiation_wavelength 0.71073
_diffrn_reflns_av_R_equivalents 0.0245
_diffrn_reflns_av_unetI/netI 0.0236
_diffrn_reflns_Laue_measured_fraction_full 0.993
_diffrn_reflns_Laue_measured_fraction_max 0.993
_diffrn_reflns_limit_h_max 32
_diffrn_reflns_limit_h_min -29
_diffrn_reflns_limit_k_max 9
_diffrn_reflns_limit_k_min -8
_diffrn_reflns_limit_l_max 20
_diffrn_reflns_limit_l_min -20
_diffrn_reflns_number 11352
_diffrn_reflns_point_group_measured_fraction_full 0.993
_diffrn_reflns_point_group_measured_fraction_max 0.993
_diffrn_reflns_theta_full 25.242
_diffrn_reflns_theta_max 26.397
_diffrn_reflns_theta_min 2.526
_diffrn_source 'sealed tube'
_exptl_absorpt_coefficient_mu 0.256
_exptl_absorpt_correction_type multi-scan
_exptl_crystal_colour colourless
_exptl_crystal_density_diffrn 1.512
_exptl_crystal_description block
_exptl_crystal_F_000 1504
_exptl_crystal_size_max 0.850
_exptl_crystal_size_mid 0.300
_exptl_crystal_size_min 0.160
_exptl_transmission_factor_max 0.9281
_exptl_transmission_factor_min 0.8061
_refine_diff_density_max 0.399
_refine_diff_density_min -0.402
_refine_diff_density_rms 0.058
_refine_ls_extinction_coef 0.0031(3)
_refine_ls_extinction_expression Fc^*^=kFc[1+0.001xFc^2^\l^3^/sin(2\q)]^-1/4^
_refine_ls_extinction_method 'SHELXL-2018/3 (Sheldrick 2018)'
_refine_ls_goodness_of_fit_ref 1.059
_refine_ls_hydrogen_treatment constr
_refine_ls_matrix_type full
_refine_ls_number_parameters 221
_refine_ls_number_reflns 3262
_refine_ls_number_restraints 0
_refine_ls_restrained_S_all 1.059
_refine_ls_R_factor_all 0.0390
_refine_ls_R_factor_gt 0.0357
_refine_ls_shift/su_max 0.002
_refine_ls_shift/su_mean 0.000
_refine_ls_structure_factor_coef Fsqd
_refine_ls_weighting_details 'w=1/[\s^2^(Fo^2^)+(0.0338P)^2^+7.4128P] where P=(Fo^2^+2Fc^2^)/3'
_refine_ls_weighting_scheme calc
_refine_ls_wR_factor_gt 0.0890
_refine_ls_wR_factor_ref 0.0912
_reflns_Friedel_coverage 0.000
_reflns_number_gt 2984
_reflns_number_total 3262
_reflns_threshold_expression 'I > 2\s(I)'
_cod_data_source_file d2sc04732b2.cif
_cod_data_source_block AM089
_cod_depositor_comments 'Adding full bibliography for 1568779--1568781.cif.'
_cod_original_sg_symbol_H-M 'C 2/c'
_cod_database_code 1568779
_shelx_shelxl_version_number 2018/3
_shelx_space_group_comment
;
The symmetry employed for this shelxl refinement is uniquely defined
by the following loop, which should always be used as a source of
symmetry information in preference to the above space-group names.
They are only intended as comments.
;
_shelx_estimated_absorpt_t_min 0.812
_shelx_estimated_absorpt_t_max 0.960

loop_
_space_group_symop_operation_xyz
'x, y, z'
'-x, y, -z+1/2'
'x+1/2, y+1/2, z'
'-x+1/2, y+1/2, -z+1/2'
'-x, -y, -z'
'x, -y, z-1/2'
'-x+1/2, -y+1/2, -z'
'x+1/2, -y+1/2, z-1/2'

loop_
_atom_site_label
_atom_site_type_symbol
_atom_site_fract_x
_atom_site_fract_y
_atom_site_fract_z
_atom_site_U_iso_or_equiv
_atom_site_adp_type
_atom_site_occupancy
_atom_site_site_symmetry_order
_atom_site_calc_flag
_atom_site_refinement_flags_posn
_atom_site_refinement_flags_adp
_atom_site_refinement_flags_occupancy
_atom_site_disorder_assembly
_atom_site_disorder_group
O1 O 0.60866(5) 0.70309(16) 0.50687(8) 0.0190(3) Uani 1 1 d . . . . .
N1 N 0.70747(5) 0.44191(17) 0.43462(8) 0.0113(3) Uani 1 1 d . . . . .
N2 N 0.71177(5) 0.57220(18) 0.55411(8) 0.0121(3) Uani 1 1 d . . . . .
C1 C 0.75895(6) 0.4486(2) 0.46033(10) 0.0142(3) Uani 1 1 d . . . . .
H1 H 0.787398 0.404888 0.431165 0.017 Uiso 1 1 calc R U . . .
C2 C 0.76168(6) 0.5296(2) 0.53541(10) 0.0143(3) Uani 1 1 d . . . . .
H2 H 0.792308 0.552253 0.568552 0.017 Uiso 1 1 calc R U . . .
C3 C 0.67902(6) 0.5184(2) 0.49254(9) 0.0111(3) Uani 1 1 d . . . . .
C4 C 0.62150(6) 0.5581(2) 0.48692(9) 0.0127(3) Uani 1 1 d . . . . .
C5 C 0.58586(6) 0.4179(2) 0.45866(9) 0.0125(3) Uani 1 1 d . . . . .
C6 C 0.59812(6) 0.2475(2) 0.48286(10) 0.0143(3) Uani 1 1 d . . . . .
H6 H 0.629168 0.225474 0.515073 0.017 Uiso 1 1 calc R U . . .
C7 C 0.56564(7) 0.1112(2) 0.46049(11) 0.0170(4) Uani 1 1 d . . . . .
H7 H 0.573734 -0.003638 0.478021 0.020 Uiso 1 1 calc R U . . .
C8 C 0.52084(7) 0.1450(2) 0.41182(11) 0.0197(4) Uani 1 1 d . . . . .
H8 H 0.498502 0.052166 0.395071 0.024 Uiso 1 1 calc R U . . .
C9 C 0.50862(6) 0.3132(2) 0.38764(10) 0.0183(4) Uani 1 1 d . . . . .
H9 H 0.477872 0.333148 0.354359 0.022 Uiso 1 1 calc R U . . .
C10 C 0.54007(6) 0.4540(2) 0.41066(10) 0.0147(3) Uani 1 1 d . . . . .
C11 C 0.69750(7) 0.6566(2) 0.63188(10) 0.0173(4) Uani 1 1 d . . . . .
H11A H 0.693083 0.781418 0.622517 0.026 Uiso 1 1 calc R U . . .
H11B H 0.725063 0.637269 0.674668 0.026 Uiso 1 1 calc R U . . .
H11C H 0.664875 0.607053 0.650128 0.026 Uiso 1 1 calc R U . . .
C12 C 0.68883(7) 0.3707(2) 0.35392(10) 0.0170(4) Uani 1 1 d . . . . .
H12A H 0.663724 0.451108 0.327446 0.025 Uiso 1 1 calc R U . . .
H12B H 0.672067 0.258380 0.362431 0.025 Uiso 1 1 calc R U . . .
H12C H 0.718307 0.355416 0.318250 0.025 Uiso 1 1 calc R U . . .
C13 C 0.52497(7) 0.6346(2) 0.38324(11) 0.0203(4) Uani 1 1 d . . . . .
H13A H 0.555869 0.696904 0.366064 0.030 Uiso 1 1 calc R U . . .
H13B H 0.509740 0.696477 0.429324 0.030 Uiso 1 1 calc R U . . .
H13C H 0.499466 0.627886 0.336487 0.030 Uiso 1 1 calc R U . . .
S1 S 0.66627(2) 1.14669(5) 0.74353(2) 0.01376(13) Uani 1 1 d . . . . .
F1 F 0.56454(4) 1.13228(19) 0.72045(8) 0.0394(4) Uani 1 1 d . . . . .
F2 F 0.59930(5) 0.89806(19) 0.76909(8) 0.0384(3) Uani 1 1 d . . . . .
F3 F 0.60646(4) 0.96463(15) 0.64126(6) 0.0234(3) Uani 1 1 d . . . . .
O2 O 0.65811(5) 1.22245(18) 0.82382(8) 0.0241(3) Uani 1 1 d . . . . .
O3 O 0.67003(6) 1.26715(18) 0.67564(8) 0.0286(3) Uani 1 1 d . . . . .
O4 O 0.70435(5) 1.00913(17) 0.74416(8) 0.0205(3) Uani 1 1 d . . . . .
C14 C 0.60588(7) 1.0306(2) 0.71777(10) 0.0168(3) Uani 1 1 d . . . . .

loop_
_atom_site_aniso_label
_atom_site_aniso_U_11
_atom_site_aniso_U_22
_atom_site_aniso_U_33
_atom_site_aniso_U_23
_atom_site_aniso_U_13
_atom_site_aniso_U_12
O1 0.0207(6) 0.0151(6) 0.0209(6) -0.0040(5) -0.0016(5) 0.0049(5)
N1 0.0127(6) 0.0113(7) 0.0099(6) -0.0002(5) 0.0005(5) -0.0007(5)
N2 0.0148(7) 0.0114(7) 0.0099(6) 0.0001(5) -0.0008(5) -0.0002(5)
C1 0.0116(7) 0.0152(8) 0.0158(8) 0.0026(6) 0.0005(6) 0.0003(6)
C2 0.0126(8) 0.0146(8) 0.0154(8) 0.0023(6) -0.0018(6) -0.0012(6)
C3 0.0143(8) 0.0099(7) 0.0091(7) 0.0010(6) 0.0005(6) -0.0010(6)
C4 0.0151(8) 0.0150(8) 0.0080(7) 0.0017(6) 0.0011(6) 0.0023(6)
C5 0.0116(7) 0.0161(8) 0.0099(7) 0.0000(6) 0.0032(6) 0.0004(6)
C6 0.0122(7) 0.0179(8) 0.0129(7) 0.0014(6) 0.0010(6) 0.0022(6)
C7 0.0182(8) 0.0144(8) 0.0187(8) 0.0014(7) 0.0029(6) -0.0004(7)
C8 0.0163(8) 0.0231(9) 0.0198(8) -0.0024(7) 0.0008(7) -0.0054(7)
C9 0.0127(8) 0.0263(9) 0.0159(8) 0.0007(7) -0.0012(6) -0.0001(7)
C10 0.0129(8) 0.0199(9) 0.0116(7) 0.0021(6) 0.0031(6) 0.0026(7)
C11 0.0234(9) 0.0182(8) 0.0101(7) -0.0047(6) -0.0008(6) 0.0014(7)
C12 0.0175(8) 0.0222(9) 0.0111(7) -0.0061(6) 0.0001(6) -0.0008(7)
C13 0.0185(9) 0.0235(10) 0.0187(8) 0.0052(7) -0.0023(7) 0.0048(7)
S1 0.0158(2) 0.0142(2) 0.0112(2) -0.00140(15) -0.00034(14) -0.00034(15)
F1 0.0177(6) 0.0531(8) 0.0464(8) -0.0248(6) -0.0103(5) 0.0185(6)
F2 0.0306(6) 0.0517(8) 0.0326(7) 0.0201(6) -0.0035(5) -0.0209(6)
F3 0.0241(5) 0.0281(6) 0.0177(5) -0.0096(4) -0.0031(4) -0.0011(5)
O2 0.0250(7) 0.0306(8) 0.0165(6) -0.0111(5) -0.0036(5) 0.0050(6)
O3 0.0418(8) 0.0203(7) 0.0233(7) 0.0074(6) -0.0014(6) -0.0074(6)
O4 0.0144(6) 0.0219(7) 0.0251(7) -0.0049(5) -0.0006(5) 0.0027(5)
C14 0.0146(8) 0.0223(9) 0.0136(8) -0.0008(7) -0.0005(6) 0.0034(7)

loop_
_atom_type_symbol
_atom_type_description
_atom_type_scat_dispersion_real
_atom_type_scat_dispersion_imag
_atom_type_scat_source
C C 0.0033 0.0016 'International Tables Vol C Tables 4.2.6.8 and 6.1.1.4'
H H 0.0000 0.0000 'International Tables Vol C Tables 4.2.6.8 and 6.1.1.4'
F F 0.0171 0.0103 'International Tables Vol C Tables 4.2.6.8 and 6.1.1.4'
N N 0.0061 0.0033 'International Tables Vol C Tables 4.2.6.8 and 6.1.1.4'
O O 0.0106 0.0060 'International Tables Vol C Tables 4.2.6.8 and 6.1.1.4'
S S 0.1246 0.1234 'International Tables Vol C Tables 4.2.6.8 and 6.1.1.4'

loop_
_geom_angle_atom_site_label_1
_geom_angle_atom_site_label_2
_geom_angle_atom_site_label_3
_geom_angle
_geom_angle_site_symmetry_1
_geom_angle_site_symmetry_3
_geom_angle_publ_flag
C3 N1 C1 108.71(13) . . ?
C3 N1 C12 127.55(14) . . ?
C1 N1 C12 123.64(13) . . ?
C3 N2 C2 109.13(13) . . ?
C3 N2 C11 126.52(14) . . ?
C2 N2 C11 124.29(14) . . ?
C2 C1 N1 107.32(14) . . ?
C2 C1 H1 126.3 . . ?
N1 C1 H1 126.3 . . ?
C1 C2 N2 107.03(14) . . ?
C1 C2 H2 126.5 . . ?
N2 C2 H2 126.5 . . ?
N2 C3 N1 107.80(14) . . ?
N2 C3 C4 124.42(14) . . ?
N1 C3 C4 127.42(14) . . ?
O1 C4 C5 125.65(15) . . ?
O1 C4 C3 116.63(15) . . ?
C5 C4 C3 117.72(14) . . ?
C6 C5 C10 120.68(15) . . ?
C6 C5 C4 118.02(14) . . ?
C10 C5 C4 121.29(15) . . ?
C7 C6 C5 120.86(15) . . ?
C7 C6 H6 119.6 . . ?
C5 C6 H6 119.6 . . ?
C6 C7 C8 118.91(16) . . ?
C6 C7 H7 120.5 . . ?
C8 C7 H7 120.5 . . ?
C9 C8 C7 120.42(16) . . ?
C9 C8 H8 119.8 . . ?
C7 C8 H8 119.8 . . ?
C8 C9 C10 122.04(16) . . ?
C8 C9 H9 119.0 . . ?
C10 C9 H9 119.0 . . ?
C9 C10 C5 117.07(16) . . ?
C9 C10 C13 120.07(15) . . ?
C5 C10 C13 122.86(16) . . ?
N2 C11 H11A 109.5 . . ?
N2 C11 H11B 109.5 . . ?
H11A C11 H11B 109.5 . . ?
N2 C11 H11C 109.5 . . ?
H11A C11 H11C 109.5 . . ?
H11B C11 H11C 109.5 . . ?
N1 C12 H12A 109.5 . . ?
N1 C12 H12B 109.5 . . ?
H12A C12 H12B 109.5 . . ?
N1 C12 H12C 109.5 . . ?
H12A C12 H12C 109.5 . . ?
H12B C12 H12C 109.5 . . ?
C10 C13 H13A 109.5 . . ?
C10 C13 H13B 109.5 . . ?
H13A C13 H13B 109.5 . . ?
C10 C13 H13C 109.5 . . ?
H13A C13 H13C 109.5 . . ?
H13B C13 H13C 109.5 . . ?
O3 S1 O4 114.18(9) . . ?
O3 S1 O2 116.01(9) . . ?
O4 S1 O2 114.56(8) . . ?
O3 S1 C14 103.13(8) . . ?
O4 S1 C14 102.32(8) . . ?
O2 S1 C14 104.25(8) . . ?
F1 C14 F2 108.03(15) . . ?
F1 C14 F3 107.27(14) . . ?
F2 C14 F3 106.89(15) . . ?
F1 C14 S1 112.36(13) . . ?
F2 C14 S1 111.39(11) . . ?
F3 C14 S1 110.67(11) . . ?

loop_
_geom_bond_atom_site_label_1
_geom_bond_atom_site_label_2
_geom_bond_distance
_geom_bond_site_symmetry_2
_geom_bond_publ_flag
O1 C4 1.213(2) . ?
N1 C3 1.349(2) . ?
N1 C1 1.373(2) . ?
N1 C12 1.474(2) . ?
N2 C3 1.341(2) . ?
N2 C2 1.373(2) . ?
N2 C11 1.475(2) . ?
C1 C2 1.362(2) . ?
C1 H1 0.9500 . ?
C2 H2 0.9500 . ?
C3 C4 1.512(2) . ?
C4 C5 1.477(2) . ?
C5 C6 1.403(2) . ?
C5 C10 1.410(2) . ?
C6 C7 1.381(2) . ?
C6 H6 0.9500 . ?
C7 C8 1.392(2) . ?
C7 H7 0.9500 . ?
C8 C9 1.386(3) . ?
C8 H8 0.9500 . ?
C9 C10 1.395(2) . ?
C9 H9 0.9500 . ?
C10 C13 1.507(2) . ?
C11 H11A 0.9800 . ?
C11 H11B 0.9800 . ?
C11 H11C 0.9800 . ?
C12 H12A 0.9800 . ?
C12 H12B 0.9800 . ?
C12 H12C 0.9800 . ?
C13 H13A 0.9800 . ?
C13 H13B 0.9800 . ?
C13 H13C 0.9800 . ?
S1 O3 1.4428(14) . ?
S1 O4 1.4441(13) . ?
S1 O2 1.4455(13) . ?
S1 C14 1.8269(18) . ?
F1 C14 1.324(2) . ?
F2 C14 1.331(2) . ?
F3 C14 1.3362(19) . ?

loop_
_geom_torsion_atom_site_label_1
_geom_torsion_atom_site_label_2
_geom_torsion_atom_site_label_3
_geom_torsion_atom_site_label_4
_geom_torsion
_geom_torsion_site_symmetry_1
_geom_torsion_site_symmetry_2
_geom_torsion_site_symmetry_3
_geom_torsion_site_symmetry_4
_geom_torsion_publ_flag
C3 N1 C1 C2 0.41(18) . . . . ?
C12 N1 C1 C2 177.04(15) . . . . ?
N1 C1 C2 N2 -0.42(18) . . . . ?
C3 N2 C2 C1 0.28(18) . . . . ?
C11 N2 C2 C1 177.73(15) . . . . ?
C2 N2 C3 N1 -0.03(18) . . . . ?
C11 N2 C3 N1 -177.41(14) . . . . ?
C2 N2 C3 C4 -173.56(15) . . . . ?
C11 N2 C3 C4 9.1(3) . . . . ?
C1 N1 C3 N2 -0.24(18) . . . . ?
C12 N1 C3 N2 -176.70(15) . . . . ?
C1 N1 C3 C4 173.05(15) . . . . ?
C12 N1 C3 C4 -3.4(3) . . . . ?
N2 C3 C4 O1 40.0(2) . . . . ?
N1 C3 C4 O1 -132.25(17) . . . . ?
N2 C3 C4 C5 -139.41(16) . . . . ?
N1 C3 C4 C5 48.4(2) . . . . ?
O1 C4 C5 C6 -143.38(17) . . . . ?
C3 C4 C5 C6 36.0(2) . . . . ?
O1 C4 C5 C10 34.9(2) . . . . ?
C3 C4 C5 C10 -145.74(15) . . . . ?
C10 C5 C6 C7 -0.2(2) . . . . ?
C4 C5 C6 C7 178.15(15) . . . . ?
C5 C6 C7 C8 1.3(2) . . . . ?
C6 C7 C8 C9 -1.2(3) . . . . ?
C7 C8 C9 C10 -0.1(3) . . . . ?
C8 C9 C10 C5 1.2(2) . . . . ?
C8 C9 C10 C13 -179.64(16) . . . . ?
C6 C5 C10 C9 -1.1(2) . . . . ?
C4 C5 C10 C9 -179.37(14) . . . . ?
C6 C5 C10 C13 179.80(15) . . . . ?
C4 C5 C10 C13 1.5(2) . . . . ?
O3 S1 C14 F1 -66.32(14) . . . . ?
O4 S1 C14 F1 174.90(12) . . . . ?
O2 S1 C14 F1 55.26(14) . . . . ?
O3 S1 C14 F2 172.31(13) . . . . ?
O4 S1 C14 F2 53.53(14) . . . . ?
O2 S1 C14 F2 -66.10(14) . . . . ?
O3 S1 C14 F3 53.55(14) . . . . ?
O4 S1 C14 F3 -65.23(13) . . . . ?
O2 S1 C14 F3 175.14(12) . . . . ?
